data_4023490
loop_
_publ_author_name
'Young Tak Lee'
'Young Keun Chung'

_publ_section_title
;
 Silver(I)-Catalyzed Facile Synthesis of Pyrazoles
 From Propargyl N-Sulfonylhydrazones
;
_journal_name_full 'Journal of Organic Chemistry'
_journal_page_first 4698
_journal_page_last 4701
_journal_paper_doi 10.1021/jo800663g
_journal_volume 73
_journal_year 2008
_chemical_formula_sum 'C13 H14 N2 O2 S'
_chemical_formula_weight 262.32
_chemical_name_systematic
;
 ?
;
_space_group_IT_number 4
_symmetry_cell_setting monoclinic
_symmetry_space_group_name_Hall 'P 2yb'
_symmetry_space_group_name_H-M 'P 1 21 1'
_atom_sites_solution_hydrogens geom
_atom_sites_solution_primary direct
_atom_sites_solution_secondary difmap
_audit_creation_method SHELXL-97
_cell_angle_alpha 90.00
_cell_angle_beta 100.650(4)
_cell_angle_gamma 90.00
_cell_formula_units_Z 2
_cell_length_a 8.3873(11)
_cell_length_b 5.5964(4)
_cell_length_c 14.1809(17)
_cell_measurement_reflns_used 3347
_cell_measurement_temperature 293(2)
_cell_measurement_theta_max 27.485
_cell_measurement_theta_min 0.998
_cell_volume 654.17(13)
_computing_cell_refinement 'HKL Scalepack (Otwinowski & Minor 1997)'
_computing_data_collection 'Collect (Bruker AXS BV, 1997-2004)'
_computing_data_reduction 'HKL Denzo and Scalepack (Otwinowski & Minor 1997)'
_computing_molecular_graphics ORTEP3
_computing_structure_refinement 'SHELXL-97 (Sheldrick, 1997)'
_computing_structure_solution 'SHELXS-97 (Sheldrick, 1990)'
_diffrn_ambient_temperature 293(2)
_diffrn_detector_area_resol_mean 9
_diffrn_measured_fraction_theta_full 0.990
_diffrn_measured_fraction_theta_max 0.990
_diffrn_measurement_device_type KappaCCD
_diffrn_measurement_method CCD
_diffrn_radiation_monochromator graphite
_diffrn_radiation_source 'fine-focus sealed tube'
_diffrn_radiation_type MoK\a
_diffrn_radiation_wavelength 0.71073
_diffrn_reflns_av_R_equivalents 0.0218
_diffrn_reflns_av_sigmaI/netI 0.0456
_diffrn_reflns_limit_h_max 8
_diffrn_reflns_limit_h_min -10
_diffrn_reflns_limit_k_max 6
_diffrn_reflns_limit_k_min -7
_diffrn_reflns_limit_l_max 18
_diffrn_reflns_limit_l_min -18
_diffrn_reflns_number 3370
_diffrn_reflns_theta_full 27.42
_diffrn_reflns_theta_max 27.42
_diffrn_reflns_theta_min 3.92
_exptl_absorpt_coefficient_mu 0.243
_exptl_absorpt_correction_T_max 0.9761
_exptl_absorpt_correction_T_min 0.8882
_exptl_absorpt_correction_type empirical
_exptl_absorpt_process_details 'R. H. Blessing, Acta Crystallogr., Sect A 1995, 51, 33-38.'
_exptl_crystal_colour colorless
_exptl_crystal_density_diffrn 1.332
_exptl_crystal_density_method 'not measured'
_exptl_crystal_description Needle
_exptl_crystal_F_000 276
_exptl_crystal_size_max 0.50
_exptl_crystal_size_mid 0.20
_exptl_crystal_size_min 0.10
_refine_diff_density_max 0.312
_refine_diff_density_min -0.181
_refine_diff_density_rms 0.033
_refine_ls_abs_structure_details 'Flack H D (1983), Acta Cryst. A39, 876-881'
_refine_ls_abs_structure_Flack 0.24(9)
_refine_ls_extinction_method none
_refine_ls_goodness_of_fit_ref 1.052
_refine_ls_hydrogen_treatment mixed
_refine_ls_matrix_type full
_refine_ls_number_parameters 164
_refine_ls_number_reflns 2688
_refine_ls_number_restraints 1
_refine_ls_restrained_S_all 1.052
_refine_ls_R_factor_all 0.0574
_refine_ls_R_factor_gt 0.0431
_refine_ls_shift/su_max 0.000
_refine_ls_shift/su_mean 0.000
_refine_ls_structure_factor_coef Fsqd
_refine_ls_weighting_details 'calc w=1/[\s^2^(Fo^2^)+(0.0410P)^2^+0.1134P] where P=(Fo^2^+2Fc^2^)/3'
_refine_ls_weighting_scheme calc
_refine_ls_wR_factor_gt 0.0960
_refine_ls_wR_factor_ref 0.1035
_reflns_number_gt 2251
_reflns_number_total 2688
_reflns_threshold_expression >2sigma(I)
_cod_data_source_file jo800663g-File005.cif
_cod_data_source_block 3aj
_cod_depositor_comments
;
The following automatic conversions were performed:
'_symmetry_cell_setting' value 'Monoclinic' changed to 'monoclinic'
according to '/home/saulius/struct/CIF-dictionaries/cif_core.dic'
dictionary named 'cif_core.dic' version 2.4.1 from 2010-06-29.

Automatic conversion script
Id: cif_fix_enum 1527 2010-12-29 10:47:43Z saulius 
;
_cod_original_sg_symbol_H-M 'P 21'
_cod_database_code 4023490

loop_
_symmetry_equiv_pos_as_xyz
'x, y, z'
'-x, y+1/2, -z'

loop_
_atom_site_label
_atom_site_type_symbol
_atom_site_fract_x
_atom_site_fract_y
_atom_site_fract_z
_atom_site_U_iso_or_equiv
_atom_site_adp_type
_atom_site_occupancy
_atom_site_symmetry_multiplicity
_atom_site_calc_flag
_atom_site_refinement_flags
_atom_site_disorder_assembly
_atom_site_disorder_group
C1 C 0.8514(4) 0.6124(7) 0.0244(3) 0.0880(11) Uani 1 1 d . . .
H1A H 0.8215 0.7615 -0.0075 0.132 Uiso 1 1 calc R . .
H1B H 0.8615 0.4921 -0.0225 0.132 Uiso 1 1 calc R . .
H1C H 0.9533 0.6304 0.0676 0.132 Uiso 1 1 calc R . .
C2 C 0.7230(3) 0.5389(5) 0.07989(19) 0.0546(7) Uani 1 1 d . . .
C3 C 0.5890(3) 0.6821(5) 0.08239(19) 0.0572(7) Uani 1 1 d . . .
H3 H 0.5768 0.8237 0.0475 0.069 Uiso 1 1 calc R . .
C4 C 0.4734(3) 0.6196(5) 0.13537(19) 0.0557(7) Uani 1 1 d . . .
H4 H 0.3850 0.7188 0.1368 0.067 Uiso 1 1 calc R . .
C5 C 0.4902(3) 0.4079(4) 0.18639(18) 0.0476(6) Uani 1 1 d . . .
C6 C 0.6229(3) 0.2619(4) 0.18496(19) 0.0538(7) Uani 1 1 d . . .
H6 H 0.6347 0.1199 0.2196 0.065 Uiso 1 1 calc R . .
C7 C 0.7372(3) 0.3284(6) 0.13183(18) 0.0585(6) Uani 1 1 d . . .
H7 H 0.8261 0.2297 0.1308 0.070 Uiso 1 1 calc R . .
C8 C 0.4218(4) 0.4919(5) 0.3672(2) 0.0627(8) Uani 1 1 d . . .
H8A H 0.5383 0.4716 0.3850 0.075 Uiso 1 1 calc R . .
H8B H 0.3994 0.6609 0.3569 0.075 Uiso 1 1 calc R . .
C9 C 0.3411(3) 0.4024(6) 0.4478(2) 0.0647(8) Uani 1 1 d . . .
H9 H 0.3569 0.2440 0.4671 0.078 Uiso 1 1 calc R . .
C10 C 0.2524(3) 0.5347(5) 0.4903(2) 0.0606(7) Uani 1 1 d . . .
H10 H 0.2366 0.6922 0.4697 0.073 Uiso 1 1 calc R . .
C11 C 0.0740(4) 0.5917(5) 0.6060(2) 0.0666(8) Uani 1 1 d . . .
H11 H 0.0430 0.7485 0.5904 0.080 Uiso 1 1 calc R . .
C12 C 0.0237(4) 0.4559(6) 0.6728(2) 0.0706(9) Uani 1 1 d . . .
H12 H -0.0484 0.4983 0.7125 0.085 Uiso 1 1 calc R . .
C13 C 0.1014(3) 0.2410(6) 0.6698(2) 0.0609(7) Uani 1 1 d . . .
H13 H 0.0895 0.1122 0.7094 0.073 Uiso 1 1 calc R . .
N1 N 0.1769(3) 0.4603(4) 0.56589(15) 0.0514(5) Uani 1 1 d . . .
N2 N 0.1948(3) 0.2374(4) 0.60449(16) 0.0590(6) Uani 1 1 d . . .
O1 O 0.3639(3) 0.0811(4) 0.28019(19) 0.0881(8) Uani 1 1 d . . .
O2 O 0.1926(2) 0.4230(5) 0.21714(15) 0.0794(7) Uani 1 1 d . . .
S1 S 0.34883(8) 0.33197(11) 0.25909(5) 0.0564(2) Uani 1 1 d . . .

loop_
_atom_site_aniso_label
_atom_site_aniso_U_11
_atom_site_aniso_U_22
_atom_site_aniso_U_33
_atom_site_aniso_U_23
_atom_site_aniso_U_13
_atom_site_aniso_U_12
C1 0.073(2) 0.110(3) 0.089(2) 0.014(2) 0.0334(19) -0.004(2)
C2 0.0544(16) 0.0604(16) 0.0494(15) 0.0010(12) 0.0105(12) -0.0049(13)
C3 0.0681(18) 0.0487(15) 0.0543(15) 0.0083(12) 0.0102(13) -0.0019(13)
C4 0.0546(16) 0.0516(15) 0.0607(16) 0.0000(12) 0.0104(13) 0.0068(12)
C5 0.0471(13) 0.0466(15) 0.0485(13) -0.0032(10) 0.0070(11) -0.0038(10)
C6 0.0537(15) 0.0459(16) 0.0610(16) 0.0061(11) 0.0086(12) 0.0018(11)
C7 0.0500(14) 0.0614(15) 0.0646(15) 0.0010(16) 0.0119(12) 0.0055(15)
C8 0.0563(17) 0.079(2) 0.0522(15) -0.0014(13) 0.0095(13) -0.0177(14)
C9 0.0553(16) 0.070(2) 0.0663(17) 0.0046(14) 0.0053(14) -0.0019(13)
C10 0.0605(17) 0.0551(16) 0.0612(17) 0.0027(13) -0.0014(14) -0.0067(14)
C11 0.0668(19) 0.0540(17) 0.0729(19) -0.0110(15) -0.0028(16) 0.0171(14)
C12 0.0537(18) 0.092(2) 0.0656(19) -0.0223(18) 0.0096(15) 0.0094(15)
C13 0.0621(18) 0.0688(18) 0.0534(15) 0.0008(13) 0.0148(14) -0.0005(14)
N1 0.0508(13) 0.0547(13) 0.0466(12) 0.0026(10) 0.0032(10) -0.0002(10)
N2 0.0591(14) 0.0597(14) 0.0602(14) 0.0058(11) 0.0163(11) 0.0158(11)
O1 0.1018(18) 0.0552(13) 0.1211(19) 0.0010(13) 0.0561(16) -0.0193(12)
O2 0.0423(10) 0.1274(19) 0.0678(12) -0.0092(12) 0.0081(9) -0.0039(10)
S1 0.0491(3) 0.0617(4) 0.0603(4) -0.0047(3) 0.0145(3) -0.0114(3)

loop_
_atom_type_symbol
_atom_type_description
_atom_type_scat_dispersion_real
_atom_type_scat_dispersion_imag
_atom_type_scat_source
C C 0.0033 0.0016 'International Tables Vol C Tables 4.2.6.8 and 6.1.1.4'
H H 0.0000 0.0000 'International Tables Vol C Tables 4.2.6.8 and 6.1.1.4'
N N 0.0061 0.0033 'International Tables Vol C Tables 4.2.6.8 and 6.1.1.4'
O O 0.0106 0.0060 'International Tables Vol C Tables 4.2.6.8 and 6.1.1.4'
S S 0.1246 0.1234 'International Tables Vol C Tables 4.2.6.8 and 6.1.1.4'

loop_
_geom_angle_atom_site_label_1
_geom_angle_atom_site_label_2
_geom_angle_atom_site_label_3
_geom_angle
_geom_angle_site_symmetry_1
_geom_angle_site_symmetry_3
_geom_angle_publ_flag
C7 C2 C3 118.0(2) . . ?
C7 C2 C1 120.8(3) . . ?
C3 C2 C1 121.2(3) . . ?
C4 C3 C2 121.5(2) . . ?
C3 C4 C5 119.4(2) . . ?
C4 C5 C6 120.2(2) . . ?
C4 C5 S1 119.96(19) . . ?
C6 C5 S1 119.8(2) . . ?
C7 C6 C5 119.5(2) . . ?
C6 C7 C2 121.5(3) . . ?
C9 C8 S1 110.61(19) . . ?
C10 C9 C8 123.0(3) . . ?
C9 C10 N1 124.9(3) . . ?
N1 C11 C12 107.5(3) . . ?
C11 C12 C13 105.2(3) . . ?
N2 C13 C12 112.4(3) . . ?
C11 N1 N2 111.4(2) . . ?
C11 N1 C10 125.3(3) . . ?
N2 N1 C10 123.2(2) . . ?
C13 N2 N1 103.5(2) . . ?
O2 S1 O1 118.30(16) . . ?
O2 S1 C5 109.57(13) . . ?
O1 S1 C5 108.36(13) . . ?
O2 S1 C8 108.76(15) . . ?
O1 S1 C8 107.96(16) . . ?
C5 S1 C8 102.78(12) . . ?

loop_
_geom_bond_atom_site_label_1
_geom_bond_atom_site_label_2
_geom_bond_distance
_geom_bond_site_symmetry_2
_geom_bond_publ_flag
C1 C2 1.505(4) . ?
C2 C7 1.383(4) . ?
C2 C3 1.386(4) . ?
C3 C4 1.377(4) . ?
C4 C5 1.382(4) . ?
C5 C6 1.384(3) . ?
C5 S1 1.761(3) . ?
C6 C7 1.376(3) . ?
C8 C9 1.517(4) . ?
C8 S1 1.783(3) . ?
C9 C10 1.278(4) . ?
C10 N1 1.405(4) . ?
C11 N1 1.338(4) . ?
C11 C12 1.342(5) . ?
C12 C13 1.373(4) . ?
C13 N2 1.319(3) . ?
N1 N2 1.359(3) . ?
O1 S1 1.436(2) . ?
O2 S1 1.429(2) . ?

loop_
_cod_related_entry_id
_cod_related_entry_database
_cod_related_entry_code
1 ChemSpider 30658691
